data_7048123
loop_
_publ_author_name
'Ulm, Franck'
'Poblador-Bahamonde, Amalia I'
'Choppin, Sabine'
'Bellemin-Laponnaz, St\'ephane'
'Chetcuti, Michael J.'
'Achard, Thierry'
'Ritleng, Vincent'

_publ_section_title
;
 Synthesis, characterization, and catalytic application in aldehyde
 hydrosilylation of half-sandwich nickel complexes bearing
 (\k<sup>1</sup>-C)- and hemilabile
 (\k<sup>2</sup>-C,S)-thioether-functionalised NHC ligands.
;
_journal_issue 47
_journal_name_full 'Dalton transactions (Cambridge, England : 2003)'
_journal_page_first 17134
_journal_page_last 17145
_journal_paper_doi 10.1039/c8dt03882a
_journal_volume 47
_journal_year 2018
_chemical_formula_moiety 'C23 H23 Br N2 Ni S'
_chemical_formula_sum 'C23 H23 Br N2 Ni S'
_chemical_formula_weight 498.11
_space_group_crystal_system monoclinic
_space_group_IT_number 14
_space_group_name_Hall '-P 2ybc'
_space_group_name_H-M_alt 'P 1 21/c 1'
_symmetry_space_group_name_Hall '-P 2ybc'
_symmetry_space_group_name_H-M 'P 1 21/c 1'
_atom_sites_solution_hydrogens geom
_atom_sites_solution_primary direct
_atom_sites_solution_secondary difmap
_audit_creation_method SHELXL-2013
_audit_update_record
;
2018-09-13 deposited with the CCDC.
2018-11-16 downloaded from the CCDC.
;
_cell_angle_alpha 90
_cell_angle_beta 113.976(17)
_cell_angle_gamma 90
_cell_formula_units_Z 4
_cell_length_a 9.561(4)
_cell_length_b 15.486(6)
_cell_length_c 16.237(5)
_cell_measurement_reflns_used 9428
_cell_measurement_temperature 173(2)
_cell_measurement_theta_max 29.53
_cell_measurement_theta_min 2.63
_cell_volume 2196.6(15)
_computing_cell_refinement 'Bruker SAINT'
_computing_data_collection 'Bruker APEX2'
_computing_data_reduction 'Bruker SAINT'
_computing_molecular_graphics 'Bruker SHELXTL'
_computing_publication_material 'Bruker SHELXTL'
_computing_structure_refinement 'SHELXL-2013 (Sheldrick, 2013)'
_computing_structure_solution 'SHELXS-2013 (Sheldrick, 2013)'
_diffrn_ambient_temperature 173(2)
_diffrn_measured_fraction_theta_full 0.975
_diffrn_measured_fraction_theta_max 0.958
_diffrn_measurement_device_type 'Bruker APEX-II CCD'
_diffrn_measurement_method '\f and \w scans'
_diffrn_radiation_type MoK\a
_diffrn_radiation_wavelength 0.71073
_diffrn_reflns_av_R_equivalents 0.0245
_diffrn_reflns_av_unetI/netI 0.0259
_diffrn_reflns_Laue_measured_fraction_full 0.975
_diffrn_reflns_Laue_measured_fraction_max 0.958
_diffrn_reflns_limit_h_max 13
_diffrn_reflns_limit_h_min -13
_diffrn_reflns_limit_k_max 21
_diffrn_reflns_limit_k_min -21
_diffrn_reflns_limit_l_max 19
_diffrn_reflns_limit_l_min -22
_diffrn_reflns_number 30977
_diffrn_reflns_point_group_measured_fraction_full 0.975
_diffrn_reflns_point_group_measured_fraction_max 0.958
_diffrn_reflns_theta_full 25.242
_diffrn_reflns_theta_max 30.308
_diffrn_reflns_theta_min 1.901
_diffrn_source 'fine focus sealed tube'
_exptl_absorpt_coefficient_mu 2.808
_exptl_absorpt_correction_T_max 0.7460
_exptl_absorpt_correction_T_min 0.5732
_exptl_absorpt_correction_type multi-scan
_exptl_absorpt_process_details sadabs
_exptl_crystal_colour red
_exptl_crystal_density_diffrn 1.506
_exptl_crystal_description prism
_exptl_crystal_F_000 1016
_exptl_crystal_recrystallization_method 'Re-crystallisation from solvent: thf / n-hexane'
_exptl_crystal_size_max 0.450
_exptl_crystal_size_mid 0.300
_exptl_crystal_size_min 0.200
_refine_diff_density_max 0.588
_refine_diff_density_min -0.456
_refine_diff_density_rms 0.065
_refine_ls_extinction_method none
_refine_ls_goodness_of_fit_ref 1.020
_refine_ls_hydrogen_treatment constr
_refine_ls_matrix_type full
_refine_ls_number_parameters 253
_refine_ls_number_reflns 6301
_refine_ls_number_restraints 0
_refine_ls_restrained_S_all 1.020
_refine_ls_R_factor_all 0.0765
_refine_ls_R_factor_gt 0.0409
_refine_ls_shift/su_max 0.001
_refine_ls_shift/su_mean 0.000
_refine_ls_structure_factor_coef Fsqd
_refine_ls_weighting_details 'w=1/[\s^2^(Fo^2^)+(0.0369P)^2^+2.5910P] where P=(Fo^2^+2Fc^2^)/3'
_refine_ls_weighting_scheme calc
_refine_ls_wR_factor_gt 0.0888
_refine_ls_wR_factor_ref 0.1096
_reflns_Friedel_coverage 0.000
_reflns_number_gt 4277
_reflns_number_total 6301
_reflns_threshold_expression 'I > 2\s(I)'
_cod_data_source_file c8dt03882a2.cif
_cod_data_source_block mcfu160617
_cod_depositor_comments 'Adding full bibliography for 7048120--7048123.cif.'
_cod_original_cell_volume 2196.6(13)
_cod_database_code 7048123
_shelx_space_group_comment
;
The symmetry employed for this shelxl refinement is uniquely defined
by the following loop, which should always be used as a source of
symmetry information in preference to the above space-group names.
They are only intended as comments.
;
_shelx_estimated_absorpt_t_min 0.365
_shelx_estimated_absorpt_t_max 0.604
_shelxl_version_number 2013-4

loop_
_space_group_symop_operation_xyz
'x, y, z'
'-x, y+1/2, -z+1/2'
'-x, -y, -z'
'x, -y-1/2, z-1/2'

loop_
_atom_site_label
_atom_site_type_symbol
_atom_site_fract_x
_atom_site_fract_y
_atom_site_fract_z
_atom_site_U_iso_or_equiv
_atom_site_adp_type
_atom_site_occupancy
_atom_site_site_symmetry_order
_atom_site_calc_flag
_atom_site_refinement_flags_posn
_atom_site_refinement_flags_adp
C1 C 0.0454(3) 0.88997(17) 0.86375(18) 0.0392(6) Uani 1 1 d . .
C2 C -0.0930(4) 1.01267(19) 0.8252(2) 0.0512(7) Uani 1 1 d . .
H2 H -0.1756 1.0521 0.8113 0.061 Uiso 1 1 calc R U
C3 C 0.0456(4) 1.02991(18) 0.8280(2) 0.0518(7) Uani 1 1 d . .
H3 H 0.0802 1.0841 0.8162 0.062 Uiso 1 1 calc R U
C4 C -0.2174(3) 0.8834(2) 0.8599(2) 0.0500(7) Uani 1 1 d . .
H4A H -0.2109 0.8203 0.8526 0.060 Uiso 1 1 calc R U
H4B H -0.3167 0.9038 0.8141 0.060 Uiso 1 1 calc R U
C5 C -0.2081(4) 0.9028(2) 0.9525(2) 0.0559(8) Uani 1 1 d . .
H5A H -0.2117 0.9661 0.9597 0.067 Uiso 1 1 calc R U
H5B H -0.1086 0.8819 0.9976 0.067 Uiso 1 1 calc R U
C6 C -0.2902(3) 0.7526(2) 1.0238(2) 0.0503(7) Uani 1 1 d . .
C7 C -0.1574(4) 0.7142(2) 1.0272(2) 0.0620(9) Uani 1 1 d . .
H7 H -0.0960 0.7426 1.0019 0.074 Uiso 1 1 calc R U
C8 C -0.1146(5) 0.6343(3) 1.0676(3) 0.0779(12) Uani 1 1 d . .
H8 H -0.0236 0.6078 1.0698 0.093 Uiso 1 1 calc R U
C9 C -0.2006(6) 0.5933(3) 1.1041(3) 0.0866(14) Uani 1 1 d . .
H9 H -0.1701 0.5384 1.1317 0.104 Uiso 1 1 calc R U
C10 C -0.3320(6) 0.6313(3) 1.1013(3) 0.0857(13) Uani 1 1 d . .
H10 H -0.3920 0.6026 1.1273 0.103 Uiso 1 1 calc R U
C11 C -0.3779(4) 0.7106(3) 1.0610(3) 0.0680(9) Uani 1 1 d . .
H11 H -0.4696 0.7363 1.0588 0.082 Uiso 1 1 calc R U
C12 C 0.2928(3) 0.9473(2) 0.8697(2) 0.0538(7) Uani 1 1 d . .
H12A H 0.3225 0.8857 0.8784 0.065 Uiso 1 1 calc R U
H12B H 0.3536 0.9780 0.9265 0.065 Uiso 1 1 calc R U
C13 C 0.3315(3) 0.9832(2) 0.7962(2) 0.0518(7) Uani 1 1 d . .
C14 C 0.4168(4) 1.0568(2) 0.8094(3) 0.0637(9) Uani 1 1 d . .
H14 H 0.4502 1.0861 0.8655 0.076 Uiso 1 1 calc R U
C15 C 0.4549(5) 1.0889(3) 0.7423(3) 0.0819(12) Uani 1 1 d . .
H15 H 0.5157 1.1395 0.7527 0.098 Uiso 1 1 calc R U
C16 C 0.4062(5) 1.0487(4) 0.6617(3) 0.0981(17) Uani 1 1 d . .
H16 H 0.4288 1.0722 0.6144 0.118 Uiso 1 1 calc R U
C17 C 0.3247(6) 0.9745(5) 0.6488(3) 0.116(2) Uani 1 1 d . .
H17 H 0.2932 0.9450 0.5929 0.139 Uiso 1 1 calc R U
C18 C 0.2874(5) 0.9418(3) 0.7152(3) 0.0894(14) Uani 1 1 d . .
H18 H 0.2302 0.8898 0.7050 0.107 Uiso 1 1 calc R U
C19 C -0.0314(6) 0.6720(3) 0.8347(5) 0.0951(17) Uani 1 1 d . .
H19 H -0.1327 0.6624 0.8298 0.114 Uiso 1 1 calc R U
C20 C 0.0924(10) 0.6409(2) 0.8954(3) 0.103(2) Uani 1 1 d . .
H20 H 0.0968 0.6076 0.9455 0.124 Uiso 1 1 calc R U
C21 C 0.2142(6) 0.6618(4) 0.8784(6) 0.126(3) Uani 1 1 d . .
H21 H 0.3170 0.6450 0.9133 0.151 Uiso 1 1 calc R U
C22 C 0.1662(12) 0.7103(4) 0.8042(6) 0.142(3) Uani 1 1 d . .
H22 H 0.2261 0.7327 0.7746 0.170 Uiso 1 1 calc R U
C23 C 0.0097(10) 0.7210(3) 0.7792(3) 0.117(3) Uani 1 1 d . .
H23 H -0.0565 0.7564 0.7315 0.140 Uiso 1 1 calc R U
N1 N -0.0928(3) 0.92620(14) 0.84635(16) 0.0425(5) Uani 1 1 d . .
N2 N 0.1290(3) 0.95485(14) 0.85126(16) 0.0445(5) Uani 1 1 d . .
S1 S -0.36037(10) 0.85367(7) 0.97466(7) 0.0685(3) Uani 1 1 d . .
Ni1 Ni 0.11071(4) 0.77726(2) 0.89928(2) 0.04201(10) Uani 1 1 d . .
Br1 Br 0.23112(4) 0.80913(2) 1.05104(2) 0.06357(12) Uani 1 1 d . .

loop_
_atom_site_aniso_label
_atom_site_aniso_U_11
_atom_site_aniso_U_22
_atom_site_aniso_U_33
_atom_site_aniso_U_23
_atom_site_aniso_U_13
_atom_site_aniso_U_12
C1 0.0430(14) 0.0377(13) 0.0364(13) -0.0019(10) 0.0154(11) 0.0032(10)
C2 0.0619(19) 0.0437(15) 0.0500(16) 0.0108(12) 0.0248(15) 0.0183(13)
C3 0.0629(19) 0.0392(14) 0.0537(17) 0.0121(13) 0.0242(15) 0.0081(13)
C4 0.0442(15) 0.0564(17) 0.0497(16) 0.0001(13) 0.0195(13) 0.0044(13)
C5 0.0600(19) 0.0605(19) 0.0570(19) 0.0004(15) 0.0336(16) 0.0027(15)
C6 0.0482(16) 0.0604(17) 0.0434(15) 0.0010(13) 0.0197(13) 0.0021(13)
C7 0.0568(19) 0.078(2) 0.0520(18) 0.0091(16) 0.0232(16) 0.0168(17)
C8 0.086(3) 0.081(3) 0.060(2) 0.007(2) 0.023(2) 0.031(2)
C9 0.131(4) 0.063(2) 0.060(2) 0.0072(19) 0.033(3) 0.012(3)
C10 0.111(4) 0.076(3) 0.080(3) 0.007(2) 0.049(3) -0.015(3)
C11 0.064(2) 0.076(2) 0.071(2) 0.0014(19) 0.0349(19) -0.0055(18)
C12 0.0440(15) 0.0545(17) 0.0593(19) 0.0084(14) 0.0172(14) 0.0017(13)
C13 0.0410(15) 0.0602(18) 0.0557(18) -0.0008(14) 0.0212(14) 0.0005(13)
C14 0.063(2) 0.066(2) 0.065(2) -0.0027(17) 0.0297(18) -0.0104(16)
C15 0.067(2) 0.099(3) 0.088(3) 0.012(2) 0.040(2) -0.014(2)
C16 0.066(3) 0.171(5) 0.067(3) 0.022(3) 0.036(2) -0.002(3)
C17 0.093(3) 0.196(6) 0.065(3) -0.043(3) 0.037(3) -0.037(4)
C18 0.082(3) 0.117(4) 0.073(3) -0.033(3) 0.035(2) -0.037(3)
C19 0.092(3) 0.075(3) 0.130(5) -0.061(3) 0.058(3) -0.032(3)
C20 0.200(7) 0.0392(19) 0.072(3) -0.0031(18) 0.057(4) 0.014(3)
C21 0.074(3) 0.081(4) 0.191(7) -0.075(4) 0.020(4) 0.022(3)
C22 0.262(9) 0.070(3) 0.201(7) -0.075(4) 0.206(8) -0.069(5)
C23 0.218(7) 0.053(2) 0.046(2) -0.0192(18) 0.019(3) 0.033(4)
N1 0.0471(13) 0.0410(11) 0.0414(12) 0.0026(9) 0.0198(10) 0.0080(10)
N2 0.0472(13) 0.0390(11) 0.0484(13) 0.0047(10) 0.0207(11) 0.0040(10)
S1 0.0573(5) 0.0757(6) 0.0872(7) 0.0236(5) 0.0444(5) 0.0210(4)
Ni1 0.0507(2) 0.03221(16) 0.0443(2) -0.00372(14) 0.02046(16) 0.00450(14)
Br1 0.0597(2) 0.0707(2) 0.05156(19) -0.01072(15) 0.01365(16) 0.00761(16)

loop_
_atom_type_symbol
_atom_type_description
_atom_type_scat_dispersion_real
_atom_type_scat_dispersion_imag
_atom_type_scat_source
C C 0.0033 0.0016 'International Tables Vol C Tables 4.2.6.8 and 6.1.1.4'
H H 0.0000 0.0000 'International Tables Vol C Tables 4.2.6.8 and 6.1.1.4'
N N 0.0061 0.0033 'International Tables Vol C Tables 4.2.6.8 and 6.1.1.4'
S S 0.1246 0.1234 'International Tables Vol C Tables 4.2.6.8 and 6.1.1.4'
Ni Ni 0.3393 1.1124 'International Tables Vol C Tables 4.2.6.8 and 6.1.1.4'
Br Br -0.2901 2.4595 'International Tables Vol C Tables 4.2.6.8 and 6.1.1.4'

loop_
_geom_angle_atom_site_label_1
_geom_angle_atom_site_label_2
_geom_angle_atom_site_label_3
_geom_angle
N2 C1 N1 104.3(2)
N2 C1 Ni1 126.8(2)
N1 C1 Ni1 128.8(2)
C3 C2 N1 106.5(3)
C3 C2 H2 126.7
N1 C2 H2 126.7
C2 C3 N2 107.3(3)
C2 C3 H3 126.3
N2 C3 H3 126.3
N1 C4 C5 110.0(3)
N1 C4 H4A 109.7
C5 C4 H4A 109.7
N1 C4 H4B 109.7
C5 C4 H4B 109.7
H4A C4 H4B 108.2
C4 C5 S1 113.1(2)
C4 C5 H5A 109.0
S1 C5 H5A 109.0
C4 C5 H5B 109.0
S1 C5 H5B 109.0
H5A C5 H5B 107.8
C11 C6 C7 119.4(3)
C11 C6 S1 115.5(3)
C7 C6 S1 125.1(3)
C8 C7 C6 119.6(4)
C8 C7 H7 120.2
C6 C7 H7 120.2
C9 C8 C7 120.9(4)
C9 C8 H8 119.6
C7 C8 H8 119.6
C8 C9 C10 119.8(4)
C8 C9 H9 120.1
C10 C9 H9 120.1
C9 C10 C11 120.6(4)
C9 C10 H10 119.7
C11 C10 H10 119.7
C10 C11 C6 119.7(4)
C10 C11 H11 120.1
C6 C11 H11 120.1
N2 C12 C13 113.4(2)
N2 C12 H12A 108.9
C13 C12 H12A 108.9
N2 C12 H12B 108.9
C13 C12 H12B 108.9
H12A C12 H12B 107.7
C14 C13 C18 118.1(4)
C14 C13 C12 120.8(3)
C18 C13 C12 121.0(3)
C13 C14 C15 120.7(4)
C13 C14 H14 119.6
C15 C14 H14 119.6
C16 C15 C14 120.3(4)
C16 C15 H15 119.8
C14 C15 H15 119.8
C15 C16 C17 119.3(4)
C15 C16 H16 120.3
C17 C16 H16 120.3
C16 C17 C18 120.8(5)
C16 C17 H17 119.6
C18 C17 H17 119.6
C17 C18 C13 120.6(4)
C17 C18 H18 119.7
C13 C18 H18 119.7
C20 C19 C23 107.1(5)
C20 C19 Ni1 72.7(3)
C23 C19 Ni1 66.1(3)
C20 C19 H19 126.4
C23 C19 H19 126.4
Ni1 C19 H19 126.3
C19 C20 C21 110.9(6)
C19 C20 Ni1 71.9(3)
C21 C20 Ni1 72.3(3)
C19 C20 H20 124.5
C21 C20 H20 124.5
Ni1 C20 H20 122.8
C22 C21 C20 108.2(6)
C22 C21 Ni1 70.2(3)
C20 C21 Ni1 70.9(3)
C22 C21 H21 125.9
C20 C21 H21 125.9
Ni1 C21 H21 124.6
C21 C22 C23 105.4(5)
C21 C22 Ni1 73.1(3)
C23 C22 Ni1 66.0(3)
C21 C22 H22 127.3
C23 C22 H22 127.3
Ni1 C22 H22 125.1
C19 C23 C22 108.0(5)
C19 C23 Ni1 75.5(3)
C22 C23 Ni1 74.4(3)
C19 C23 H23 126.0
C22 C23 H23 126.0
Ni1 C23 H23 116.2
C1 N1 C2 110.8(3)
C1 N1 C4 124.7(2)
C2 N1 C4 124.1(2)
C1 N2 C3 111.0(2)
C1 N2 C12 123.8(2)
C3 N2 C12 124.9(3)
C6 S1 C5 106.00(16)
C1 Ni1 C23 97.97(15)
C1 Ni1 C22 112.8(3)
C23 Ni1 C22 39.7(3)
C1 Ni1 C19 120.2(2)
C23 Ni1 C19 38.4(3)
C22 Ni1 C19 63.7(2)
C1 Ni1 C20 155.6(2)
C23 Ni1 C20 62.2(2)
C22 Ni1 C20 61.8(2)
C19 Ni1 C20 35.5(2)
C1 Ni1 C21 148.5(3)
C23 Ni1 C21 63.2(2)
C22 Ni1 C21 36.7(3)
C19 Ni1 C21 61.4(2)
C20 Ni1 C21 36.8(3)
C1 Ni1 Br1 95.11(8)
C23 Ni1 Br1 166.27(16)
C22 Ni1 Br1 136.5(3)
C19 Ni1 Br1 129.6(2)
C20 Ni1 Br1 104.13(14)
C21 Ni1 Br1 106.6(2)

loop_
_geom_bond_atom_site_label_1
_geom_bond_atom_site_label_2
_geom_bond_distance
C1 N2 1.349(4)
C1 N1 1.356(3)
C1 Ni1 1.864(3)
C2 C3 1.334(5)
C2 N1 1.382(4)
C2 H2 0.9500
C3 N2 1.373(4)
C3 H3 0.9500
C4 N1 1.455(4)
C4 C5 1.500(4)
C4 H4A 0.9900
C4 H4B 0.9900
C5 S1 1.804(3)
C5 H5A 0.9900
C5 H5B 0.9900
C6 C11 1.378(5)
C6 C7 1.383(5)
C6 S1 1.761(3)
C7 C8 1.383(5)
C7 H7 0.9500
C8 C9 1.351(7)
C8 H8 0.9500
C9 C10 1.370(7)
C9 H9 0.9500
C10 C11 1.377(6)
C10 H10 0.9500
C11 H11 0.9500
C12 N2 1.475(4)
C12 C13 1.492(5)
C12 H12A 0.9900
C12 H12B 0.9900
C13 C14 1.367(5)
C13 C18 1.368(5)
C14 C15 1.374(6)
C14 H14 0.9500
C15 C16 1.349(7)
C15 H15 0.9500
C16 C17 1.356(7)
C16 H16 0.9500
C17 C18 1.363(7)
C17 H17 0.9500
C18 H18 0.9500
C19 C20 1.287(7)
C19 C23 1.353(9)
C19 Ni1 2.109(4)
C19 H19 0.9500
C20 C21 1.342(9)
C20 Ni1 2.118(4)
C20 H20 0.9500
C21 C22 1.333(10)
C21 Ni1 2.136(4)
C21 H21 0.9500
C22 C23 1.392(10)
C22 Ni1 2.100(4)
C22 H22 0.9500
C23 Ni1 1.992(4)
C23 H23 0.9500
Ni1 Br1 2.3099(9)

loop_
_geom_torsion_atom_site_label_1
_geom_torsion_atom_site_label_2
_geom_torsion_atom_site_label_3
_geom_torsion_atom_site_label_4
_geom_torsion
N1 C2 C3 N2 -0.4(4)
N1 C4 C5 S1 179.0(2)
C11 C6 C7 C8 0.1(5)
S1 C6 C7 C8 -179.8(3)
C6 C7 C8 C9 -0.2(6)
C7 C8 C9 C10 0.0(7)
C8 C9 C10 C11 0.4(7)
C9 C10 C11 C6 -0.5(6)
C7 C6 C11 C10 0.3(6)
S1 C6 C11 C10 -179.8(3)
N2 C12 C13 C14 110.8(3)
N2 C12 C13 C18 -71.5(4)
C18 C13 C14 C15 1.0(6)
C12 C13 C14 C15 178.8(3)
C13 C14 C15 C16 1.1(7)
C14 C15 C16 C17 -2.7(8)
C15 C16 C17 C18 2.1(9)
C16 C17 C18 C13 0.0(9)
C14 C13 C18 C17 -1.5(7)
C12 C13 C18 C17 -179.3(4)
C23 C19 C20 C21 -4.8(5)
Ni1 C19 C20 C21 -62.2(4)
C23 C19 C20 Ni1 57.3(3)
C19 C20 C21 C22 1.3(6)
Ni1 C20 C21 C22 -60.5(3)
C19 C20 C21 Ni1 61.9(3)
C20 C21 C22 C23 2.6(5)
Ni1 C21 C22 C23 -58.3(3)
C20 C21 C22 Ni1 61.0(4)
C20 C19 C23 C22 6.4(5)
Ni1 C19 C23 C22 67.9(3)
C20 C19 C23 Ni1 -61.5(3)
C21 C22 C23 C19 -5.5(5)
Ni1 C22 C23 C19 -68.6(3)
C21 C22 C23 Ni1 63.1(4)
N2 C1 N1 C2 -1.2(3)
Ni1 C1 N1 C2 177.7(2)
N2 C1 N1 C4 -173.4(3)
Ni1 C1 N1 C4 5.4(4)
C3 C2 N1 C1 1.0(3)
C3 C2 N1 C4 173.3(3)
C5 C4 N1 C1 91.8(3)
C5 C4 N1 C2 -79.5(3)
N1 C1 N2 C3 0.9(3)
Ni1 C1 N2 C3 -178.0(2)
N1 C1 N2 C12 175.0(3)
Ni1 C1 N2 C12 -3.9(4)
C2 C3 N2 C1 -0.3(4)
C2 C3 N2 C12 -174.3(3)
C13 C12 N2 C1 134.1(3)
C13 C12 N2 C3 -52.6(4)
C11 C6 S1 C5 168.8(3)
C7 C6 S1 C5 -11.2(3)
C4 C5 S1 C6 91.7(3)
N2 C1 Ni1 C23 -102.9(4)
N1 C1 Ni1 C23 78.5(4)
N2 C1 Ni1 C22 -64.6(4)
N1 C1 Ni1 C22 116.9(4)
N2 C1 Ni1 C19 -136.4(3)
N1 C1 Ni1 C19 45.0(3)
N2 C1 Ni1 C20 -136.4(5)
N1 C1 Ni1 C20 45.0(6)
N2 C1 Ni1 C21 -52.8(4)
N1 C1 Ni1 C21 128.6(4)
N2 C1 Ni1 Br1 81.3(2)
N1 C1 Ni1 Br1 -97.3(2)
